data_1535552
loop_
_publ_author_name
'Hofmann, R.'
'Gruehn, R.'

_publ_section_title
;
 Zur Darstellung und Struktur neuer Niobate: LnNb7O19 (Ln = La, Ce)
;
_journal_name_full 'Zeitschrift fuer Anorganische und Allgemeine Chemie'
_journal_page_first 105
_journal_page_last 117
_journal_volume 602
_journal_year 1991
_chemical_formula_sum 'La Nb7 O19'
_space_group_IT_number 143
_symmetry_space_group_name_Hall 'P 3'
_symmetry_space_group_name_H-M 'P 3'
_cell_angle_alpha 90
_cell_angle_beta 90
_cell_angle_gamma 120
_cell_formula_units_Z 2
_cell_length_a 6.2531
_cell_length_b 6.2531
_cell_length_c 20.0685
_cell_volume 679.573
_citation_journal_id_ASTM ZAACAB
_cod_data_source_file Hofmann_ZAACAB_1991_76.cif
_cod_data_source_block La1Nb7O19
_cod_original_cell_volume 679.5733
_cod_original_formula_sum 'La1 Nb7 O19'
_cod_database_code 1535552

loop_
_symmetry_equiv_pos_as_xyz
x,y,z
-y,x-y,z
-x+y,-x,z

loop_
_atom_site_label
_atom_site_type_symbol
_atom_site_fract_x
_atom_site_fract_y
_atom_site_fract_z
_atom_site_occupancy
_atom_site_U_iso_or_equiv
O4 O-2 0.0847 0.6661 0.8475 1 0.0
O11 O-2 0 0 0.1316 1 0.0
Nb2 Nb+5 0.3335 0.0286 0.465 1 0.0
O16 O-2 0.6667 0.3333 0.4375 1 0.0
O1 O-2 0.0879 0.4216 0.1531 1 0.0
O8 O-2 0.2999 0.0353 0.7505 1 0.0
La2 La+3 0.6667 0.3333 0.3065 1 0.0
O17 O-2 0.6667 0.3333 0.6636 1 0.0
O3 O-2 0.0837 0.6677 0.6534 1 0.0
Nb6 Nb+5 0.6667 0.3333 0.995 1 0.0
O18 O-2 0.6667 0.3333 0.8365 1 0.0
O9 O-2 0.3669 0.0683 0.5558 1 0.0
Nb5 Nb+5 0 0 0.3115 1 0.0
O7 O-2 0.2785 0.0378 0.3616 1 0.0
O5 O-2 0.3919 0.2893 0.0585 1 0.0
O10 O-2 0.3886 0.0932 0.9445 1 0.0
Nb4 Nb+5 0.3333 0.0287 0.8415 1 0.0
O14 O-2 0 0 0.8681 1 0.0
Nb1 Nb+5 0.3334 0.3111 0.1533 1 0.0
O12 O-2 0 0 0.4698 1 0.0
O13 O-2 0 0 0.6434 1 0.0
Nb3 Nb+5 0.3334 0.0306 0.6533 1 0.0
O6 O-2 0.2747 0.2308 0.2476 1 0.0
La1 La+3 0 0 0 1 0.0
O2 O-2 0.0843 0.6665 0.4594 1 0.0
O15 O-2 0.6667 0.3333 0.1758 1 0.0
